data_7108007
loop_
_publ_author_name
'Eric Benson'
'Clifford Kubiak'

_publ_section_title
;
 Structural investigations into the deactivation pathway of the CO2
 reduction electrocatalyst Re(bpy)(CO)3Cl
;
_journal_name_full Chem.Commun.
_journal_page_first 7374
_journal_paper_doi 10.1039/c2cc32617e
_journal_volume 48
_journal_year 2012
_chemical_formula_sum 'C34 H32 K N4 O8 Re2'
_chemical_formula_weight 1036.14
_chemical_name_systematic
;
?
;
_space_group_IT_number 14
_symmetry_cell_setting monoclinic
_symmetry_space_group_name_Hall '-P 2yn'
_symmetry_space_group_name_H-M 'P 1 21/n 1'
_atom_sites_solution_hydrogens geom
_atom_sites_solution_primary direct
_atom_sites_solution_secondary difmap
_audit_creation_method SHELXL-97
_cell_angle_alpha 90.00
_cell_angle_beta 95.504(3)
_cell_angle_gamma 90.00
_cell_formula_units_Z 4
_cell_length_a 8.8574(5)
_cell_length_b 11.5882(7)
_cell_length_c 32.4500(18)
_cell_measurement_reflns_used 9884
_cell_measurement_temperature 100(2)
_cell_measurement_theta_max 25.35
_cell_measurement_theta_min 2.16
_cell_volume 3315.4(3)
_computing_cell_refinement 'Bruker SAINT'
_computing_data_collection 'Bruker APEX2'
_computing_data_reduction 'Bruker SAINT'
_computing_molecular_graphics 'Bruker SHELXTL'
_computing_publication_material 'Bruker SHELXTL'
_computing_structure_refinement 'SHELXL-97 (Sheldrick, 2008)'
_computing_structure_solution 'SHELXS-97 (Sheldrick, 2008)'
_diffrn_ambient_temperature 100(2)
_diffrn_measured_fraction_theta_full 0.999
_diffrn_measured_fraction_theta_max 0.998
_diffrn_measurement_device_type 'Bruker APEX-II CCD'
_diffrn_measurement_method '\f and \w scans'
_diffrn_radiation_monochromator graphite
_diffrn_radiation_source 'fine-focus sealed tube'
_diffrn_radiation_type MoK\a
_diffrn_radiation_wavelength 0.71073
_diffrn_reflns_av_R_equivalents 0.0280
_diffrn_reflns_av_sigmaI/netI 0.0245
_diffrn_reflns_limit_h_max 10
_diffrn_reflns_limit_h_min -10
_diffrn_reflns_limit_k_max 9
_diffrn_reflns_limit_k_min -13
_diffrn_reflns_limit_l_max 39
_diffrn_reflns_limit_l_min -36
_diffrn_reflns_number 23718
_diffrn_reflns_theta_full 25.00
_diffrn_reflns_theta_max 25.38
_diffrn_reflns_theta_min 1.26
_exptl_absorpt_coefficient_mu 7.480
_exptl_absorpt_correction_T_max 0.9290
_exptl_absorpt_correction_T_min 0.5217
_exptl_absorpt_correction_type multi-scan
_exptl_absorpt_process_details SADABS
_exptl_crystal_colour 'dark purple'
_exptl_crystal_density_diffrn 2.076
_exptl_crystal_density_method 'not measured'
_exptl_crystal_description plate
_exptl_crystal_F_000 1988
_exptl_crystal_size_max 0.10
_exptl_crystal_size_mid 0.05
_exptl_crystal_size_min 0.01
_refine_diff_density_max 0.639
_refine_diff_density_min -0.791
_refine_diff_density_rms 0.147
_refine_ls_extinction_method none
_refine_ls_goodness_of_fit_ref 1.140
_refine_ls_hydrogen_treatment constr
_refine_ls_matrix_type full
_refine_ls_number_parameters 441
_refine_ls_number_reflns 6067
_refine_ls_number_restraints 3
_refine_ls_restrained_S_all 1.140
_refine_ls_R_factor_all 0.0247
_refine_ls_R_factor_gt 0.0207
_refine_ls_shift/su_max 0.001
_refine_ls_shift/su_mean 0.000
_refine_ls_structure_factor_coef Fsqd
_refine_ls_weighting_details 'calc w=1/[\s^2^(Fo^2^)+(0.0150P)^2^+10.3819P] where P=(Fo^2^+2Fc^2^)/3'
_refine_ls_weighting_scheme calc
_refine_ls_wR_factor_gt 0.0429
_refine_ls_wR_factor_ref 0.0508
_reflns_number_gt 5576
_reflns_number_total 6067
_reflns_threshold_expression >2sigma(I)
_cod_data_source_file c2cc32617e.txt
_cod_data_source_block '[Re(bpy)(CO)3]2_[K(THF)2]'
_cod_original_sg_symbol_H-M P2(1)/n
_cod_database_code 7108007

loop_
_symmetry_equiv_pos_as_xyz
'x, y, z'
'-x+1/2, y+1/2, -z+1/2'
'-x, -y, -z'
'x-1/2, -y-1/2, z-1/2'

loop_
_atom_site_label
_atom_site_type_symbol
_atom_site_fract_x
_atom_site_fract_y
_atom_site_fract_z
_atom_site_U_iso_or_equiv
_atom_site_adp_type
_atom_site_occupancy
_atom_site_symmetry_multiplicity
_atom_site_calc_flag
_atom_site_refinement_flags
_atom_site_disorder_assembly
_atom_site_disorder_group
Re1 Re 0.067724(19) 0.318293(15) 0.089524(5) 0.01333(5) Uani 1 1 d . C .
Re2 Re 0.197594(18) 0.091535(14) 0.132038(5) 0.01337(5) Uani 1 1 d . C .
K1 K -0.31468(11) -0.02022(8) 0.03243(3) 0.0230(2) Uani 1 1 d . . .
O1 O -0.2282(3) 0.1795(3) 0.08378(10) 0.0251(7) Uani 1 1 d . . .
O2 O 0.1513(4) 0.1938(3) 0.01130(10) 0.0288(8) Uani 1 1 d . . .
O3 O -0.0873(4) 0.5164(3) 0.03983(11) 0.0370(9) Uani 1 1 d . . .
O4 O -0.0136(4) -0.0213(3) 0.06339(11) 0.0325(9) Uani 1 1 d . . .
O5 O 0.4327(4) 0.0934(3) 0.06832(10) 0.0250(7) Uani 1 1 d . . .
O6 O 0.3207(4) -0.1423(3) 0.16329(11) 0.0318(8) Uani 1 1 d . . .
O7 O -0.5881(3) -0.1552(3) 0.02176(10) 0.0224(7) Uani 1 1 d . . .
O8 O -0.2768(4) -0.1655(4) 0.09451(11) 0.0402(10) Uani 1 1 d . C .
N1 N 0.0493(4) 0.3975(3) 0.14828(10) 0.0125(7) Uani 1 1 d . . .
N2 N 0.2822(4) 0.3981(3) 0.10539(11) 0.0154(8) Uani 1 1 d . . .
N3 N 0.0383(4) 0.1152(3) 0.17654(11) 0.0144(7) Uani 1 1 d . . .
N4 N 0.3118(4) 0.1979(3) 0.17862(11) 0.0139(7) Uani 1 1 d . . .
C1 C -0.1164(5) 0.2322(4) 0.08620(13) 0.0167(9) Uani 1 1 d . . .
C2 C 0.1178(5) 0.2418(4) 0.04048(14) 0.0204(10) Uani 1 1 d . . .
C3 C -0.0250(5) 0.4432(4) 0.05905(14) 0.0236(10) Uani 1 1 d . . .
C4 C 0.4043(5) 0.3888(4) 0.08333(15) 0.0229(10) Uani 1 1 d . . .
H4 H 0.3941 0.3442 0.0587 0.028 Uiso 1 1 calc R . .
C5 C 0.5406(5) 0.4398(4) 0.09450(16) 0.0268(11) Uani 1 1 d . . .
H5 H 0.6231 0.4298 0.0781 0.032 Uiso 1 1 calc R . .
C6 C 0.5572(5) 0.5071(4) 0.13038(16) 0.0245(11) Uani 1 1 d . . .
H6 H 0.6511 0.5436 0.1388 0.029 Uiso 1 1 calc R . .
C7 C 0.4363(5) 0.5193(4) 0.15309(14) 0.0192(10) Uani 1 1 d . . .
H7 H 0.4454 0.5661 0.1772 0.023 Uiso 1 1 calc R . .
C8 C 0.2988(5) 0.4633(4) 0.14105(13) 0.0143(9) Uani 1 1 d . . .
C9 C 0.1695(5) 0.4660(3) 0.16400(12) 0.0116(8) Uani 1 1 d . . .
C10 C 0.1597(5) 0.5306(4) 0.20027(13) 0.0159(9) Uani 1 1 d . . .
H10 H 0.2430 0.5772 0.2107 0.019 Uiso 1 1 calc R . .
C11 C 0.0324(5) 0.5273(4) 0.22067(13) 0.0158(9) Uani 1 1 d . . .
H11 H 0.0260 0.5710 0.2452 0.019 Uiso 1 1 calc R . .
C12 C -0.0888(5) 0.4582(4) 0.20475(13) 0.0165(9) Uani 1 1 d . . .
H12 H -0.1791 0.4545 0.2183 0.020 Uiso 1 1 calc R . .
C13 C -0.0759(5) 0.3959(4) 0.16950(13) 0.0153(9) Uani 1 1 d . . .
H13 H -0.1589 0.3488 0.1592 0.018 Uiso 1 1 calc R . .
C14 C 0.0652(5) 0.0194(4) 0.08986(15) 0.0214(10) Uani 1 1 d . . .
C15 C 0.3446(5) 0.0950(4) 0.09304(14) 0.0175(9) Uani 1 1 d . . .
C16 C 0.2736(5) -0.0522(4) 0.15320(14) 0.0208(10) Uani 1 1 d . . .
C17 C -0.1041(5) 0.0695(4) 0.17403(14) 0.0187(10) Uani 1 1 d . . .
H17 H -0.1383 0.0264 0.1500 0.022 Uiso 1 1 calc R . .
C18 C -0.1998(5) 0.0825(4) 0.20416(14) 0.0220(10) Uani 1 1 d . . .
H18 H -0.2982 0.0491 0.2010 0.026 Uiso 1 1 calc R . .
C19 C -0.1517(5) 0.1455(4) 0.23969(14) 0.0220(10) Uani 1 1 d . . .
H19 H -0.2164 0.1547 0.2612 0.026 Uiso 1 1 calc R . .
C20 C -0.0109(5) 0.1935(4) 0.24315(13) 0.0186(10) Uani 1 1 d . . .
H20 H 0.0226 0.2376 0.2670 0.022 Uiso 1 1 calc R . .
C21 C 0.0855(5) 0.1780(4) 0.21144(13) 0.0164(9) Uani 1 1 d . . .
C22 C 0.2352(5) 0.2241(4) 0.21243(13) 0.0148(9) Uani 1 1 d . . .
C23 C 0.3040(5) 0.2944(4) 0.24434(14) 0.0207(10) Uani 1 1 d . . .
H23 H 0.2491 0.3151 0.2670 0.025 Uiso 1 1 calc R . .
C24 C 0.4481(5) 0.3327(4) 0.24288(15) 0.0238(10) Uani 1 1 d . . .
H24 H 0.4940 0.3811 0.2642 0.029 Uiso 1 1 calc R . .
C25 C 0.5289(5) 0.3000(4) 0.20949(14) 0.0211(10) Uani 1 1 d . . .
H25 H 0.6315 0.3229 0.2085 0.025 Uiso 1 1 calc R . .
C26 C 0.4577(5) 0.2353(4) 0.17887(14) 0.0177(9) Uani 1 1 d . . .
H26 H 0.5125 0.2147 0.1562 0.021 Uiso 1 1 calc R . .
C27 C -0.5448(7) -0.2641(5) 0.00635(18) 0.0388(14) Uani 1 1 d . B .
H27A H -0.4402 -0.2849 0.0173 0.047 Uiso 1 1 calc R A 1
H27B H -0.5521 -0.2646 -0.0243 0.047 Uiso 1 1 calc R A 1
C28A C -0.645(2) -0.3489(14) 0.0101(5) 0.0460(19) Uani 0.50 1 d P B 2
H28A H -0.5959 -0.4255 0.0127 0.055 Uiso 0.50 1 calc PR B 2
H28B H -0.7256 -0.3498 -0.0133 0.055 Uiso 0.50 1 calc PR B 2
C28B C -0.665(2) -0.3479(14) 0.0232(5) 0.0460(19) Uani 0.50 1 d P B 1
H28C H -0.7174 -0.3909 -0.0003 0.055 Uiso 0.50 1 calc PR B 1
H28D H -0.6111 -0.4047 0.0422 0.055 Uiso 0.50 1 calc PR B 1
C29A C -0.717(2) -0.3041(13) 0.0574(4) 0.0460(19) Uani 0.50 1 d P B 2
H29A H -0.8184 -0.3352 0.0611 0.055 Uiso 0.50 1 calc PR B 2
H29B H -0.6452 -0.3186 0.0823 0.055 Uiso 0.50 1 calc PR B 2
C29B C -0.749(2) -0.3013(13) 0.0398(4) 0.0460(19) Uani 0.50 1 d P B 1
H29C H -0.7750 -0.3479 0.0637 0.055 Uiso 0.50 1 calc PR B 1
H29D H -0.8430 -0.2898 0.0211 0.055 Uiso 0.50 1 calc PR B 1
C30A C -0.719(2) -0.1740(16) 0.0424(5) 0.0460(19) Uani 0.50 1 d P . 2
H30A H -0.8111 -0.1589 0.0235 0.055 Uiso 0.50 1 calc PR . 2
H30B H -0.7190 -0.1215 0.0665 0.055 Uiso 0.50 1 calc PR . 2
C30B C -0.682(2) -0.1765(16) 0.0560(5) 0.0460(19) Uani 0.50 1 d P B 1
H30C H -0.7630 -0.1178 0.0572 0.055 Uiso 0.50 1 calc PR B 1
H30D H -0.6212 -0.1819 0.0831 0.055 Uiso 0.50 1 calc PR B 1
C31A C -0.3591(11) -0.1655(8) 0.1272(3) 0.0218(11) Uani 0.545(7) 1 d PD C 2
H31A H -0.4534 -0.2107 0.1210 0.026 Uiso 0.545(7) 1 calc PR C 2
H31B H -0.3864 -0.0858 0.1345 0.026 Uiso 0.545(7) 1 calc PR C 2
C31B C -0.3030(15) -0.1922(10) 0.1400(4) 0.0356(14) Uani 0.506(8) 1 d P C 1
H31C H -0.3300 -0.1214 0.1548 0.043 Uiso 0.506(8) 1 calc PR C 1
H31D H -0.3843 -0.2502 0.1416 0.043 Uiso 0.506(8) 1 calc PR C 1
C32A C -0.2566(11) -0.2217(8) 0.1630(3) 0.0218(11) Uani 0.545(7) 1 d PD C 2
H32A H -0.2370 -0.1674 0.1864 0.026 Uiso 0.545(7) 1 calc PR C 2
H32B H -0.3038 -0.2926 0.1729 0.026 Uiso 0.545(7) 1 calc PR C 2
C32B C -0.1523(17) -0.2387(11) 0.1577(4) 0.0356(14) Uani 0.506(8) 1 d P C 1
H32C H -0.0861 -0.1756 0.1694 0.043 Uiso 0.506(8) 1 calc PR C 1
H32D H -0.1654 -0.2959 0.1797 0.043 Uiso 0.506(8) 1 calc PR C 1
C33A C -0.1106(12) -0.2498(11) 0.1438(4) 0.0218(11) Uani 0.455(7) 1 d PD C 2
H33A H -0.0314 -0.1911 0.1511 0.026 Uiso 0.455(7) 1 calc PR C 2
H33B H -0.0713 -0.3268 0.1525 0.026 Uiso 0.455(7) 1 calc PR C 2
C33B C -0.0882(14) -0.2924(10) 0.1230(4) 0.0356(14) Uani 0.494(8) 1 d P C 1
H33C H -0.0746 -0.3763 0.1279 0.043 Uiso 0.494(8) 1 calc PR C 1
H33D H 0.0119 -0.2581 0.1192 0.043 Uiso 0.494(8) 1 calc PR C 1
C34A C -0.1615(14) -0.2474(11) 0.0983(3) 0.0218(11) Uani 0.455(7) 1 d PD C 2
H34A H -0.0772 -0.2246 0.0821 0.026 Uiso 0.455(7) 1 calc PR C 2
H34B H -0.1999 -0.3239 0.0886 0.026 Uiso 0.455(7) 1 calc PR C 2
C34B C -0.1943(16) -0.2725(11) 0.0860(4) 0.0356(14) Uani 0.494(8) 1 d P C 1
H34C H -0.2656 -0.3380 0.0814 0.043 Uiso 0.494(8) 1 calc PR C 1
H34D H -0.1387 -0.2630 0.0612 0.043 Uiso 0.494(8) 1 calc PR C 1

loop_
_atom_site_aniso_label
_atom_site_aniso_U_11
_atom_site_aniso_U_22
_atom_site_aniso_U_33
_atom_site_aniso_U_23
_atom_site_aniso_U_13
_atom_site_aniso_U_12
Re1 0.01293(9) 0.01439(9) 0.01247(9) -0.00309(7) 0.00011(6) 0.00028(7)
Re2 0.00980(9) 0.01280(9) 0.01771(9) -0.00212(7) 0.00235(6) -0.00032(6)
K1 0.0165(5) 0.0196(5) 0.0316(6) -0.0018(4) -0.0046(4) 0.0004(4)
O1 0.0145(17) 0.0234(18) 0.036(2) -0.0082(15) -0.0031(14) -0.0006(14)
O2 0.0285(19) 0.038(2) 0.0204(17) -0.0141(16) 0.0027(14) 0.0032(16)
O3 0.047(2) 0.034(2) 0.029(2) 0.0068(17) 0.0011(17) 0.0159(18)
O4 0.0169(17) 0.033(2) 0.046(2) -0.0235(18) -0.0070(16) 0.0013(15)
O5 0.0193(17) 0.0234(18) 0.0342(19) -0.0014(15) 0.0119(15) -0.0022(14)
O6 0.042(2) 0.0221(19) 0.033(2) 0.0106(16) 0.0163(17) 0.0154(17)
O7 0.0214(17) 0.0211(17) 0.0254(17) -0.0046(14) 0.0066(14) -0.0004(14)
O8 0.035(2) 0.058(3) 0.028(2) 0.0071(18) 0.0041(16) 0.0256(19)
N1 0.0115(17) 0.0142(18) 0.0116(17) -0.0008(14) 0.0001(14) 0.0012(14)
N2 0.0184(19) 0.0115(18) 0.0167(18) -0.0016(15) 0.0042(15) -0.0017(15)
N3 0.0137(18) 0.0121(18) 0.0178(19) -0.0003(15) 0.0031(15) 0.0002(14)
N4 0.0116(18) 0.0122(18) 0.0172(18) 0.0023(14) -0.0018(14) -0.0002(14)
C1 0.018(2) 0.013(2) 0.018(2) -0.0036(18) -0.0012(18) 0.0064(19)
C2 0.013(2) 0.027(3) 0.021(2) -0.002(2) -0.0027(18) -0.0032(19)
C3 0.029(3) 0.024(3) 0.018(2) -0.002(2) 0.002(2) 0.003(2)
C4 0.026(3) 0.018(2) 0.026(3) -0.005(2) 0.012(2) -0.002(2)
C5 0.022(3) 0.022(3) 0.039(3) -0.007(2) 0.015(2) -0.003(2)
C6 0.017(2) 0.016(2) 0.042(3) -0.001(2) 0.007(2) -0.0042(19)
C7 0.017(2) 0.012(2) 0.028(3) -0.0026(19) 0.0008(19) -0.0004(18)
C8 0.013(2) 0.011(2) 0.019(2) 0.0025(17) 0.0011(17) -0.0010(17)
C9 0.014(2) 0.0066(19) 0.014(2) 0.0010(16) -0.0004(16) 0.0007(16)
C10 0.017(2) 0.010(2) 0.021(2) -0.0019(17) -0.0009(18) -0.0005(17)
C11 0.023(2) 0.013(2) 0.012(2) -0.0051(17) 0.0015(17) 0.0035(18)
C12 0.017(2) 0.014(2) 0.020(2) -0.0013(18) 0.0046(18) 0.0005(18)
C13 0.014(2) 0.014(2) 0.018(2) 0.0011(17) 0.0014(17) 0.0009(17)
C14 0.013(2) 0.014(2) 0.038(3) -0.007(2) 0.007(2) 0.0040(18)
C15 0.014(2) 0.011(2) 0.027(2) -0.0038(18) -0.0009(19) -0.0026(17)
C16 0.019(2) 0.023(3) 0.021(2) 0.001(2) 0.0073(19) -0.002(2)
C17 0.013(2) 0.019(2) 0.024(2) 0.0021(19) 0.0017(18) -0.0012(18)
C18 0.016(2) 0.021(2) 0.030(3) 0.007(2) 0.0071(19) 0.0018(19)
C19 0.021(2) 0.022(2) 0.024(2) 0.009(2) 0.0114(19) 0.006(2)
C20 0.024(2) 0.015(2) 0.017(2) 0.0045(18) 0.0031(18) 0.0061(19)
C21 0.018(2) 0.014(2) 0.017(2) 0.0038(18) 0.0002(17) 0.0026(18)
C22 0.017(2) 0.011(2) 0.015(2) 0.0044(17) -0.0019(17) 0.0031(17)
C23 0.026(3) 0.017(2) 0.018(2) 0.0014(18) -0.0002(19) 0.0045(19)
C24 0.028(3) 0.016(2) 0.025(3) 0.0005(19) -0.009(2) -0.001(2)
C25 0.015(2) 0.019(2) 0.027(3) 0.005(2) -0.0078(19) -0.0009(18)
C26 0.013(2) 0.018(2) 0.022(2) 0.0039(19) 0.0009(18) -0.0008(18)
C27 0.047(3) 0.026(3) 0.048(3) -0.003(3) 0.024(3) 0.008(3)
C28A 0.076(5) 0.033(2) 0.035(7) -0.005(4) 0.039(3) -0.010(3)
C28B 0.076(5) 0.033(2) 0.035(7) -0.005(4) 0.039(3) -0.010(3)
C29A 0.076(5) 0.033(2) 0.035(7) -0.005(4) 0.039(3) -0.010(3)
C29B 0.076(5) 0.033(2) 0.035(7) -0.005(4) 0.039(3) -0.010(3)
C30A 0.076(5) 0.033(2) 0.035(7) -0.005(4) 0.039(3) -0.010(3)
C30B 0.076(5) 0.033(2) 0.035(7) -0.005(4) 0.039(3) -0.010(3)
C31A 0.025(3) 0.023(3) 0.017(3) 0.009(2) -0.001(2) -0.001(2)
C31B 0.044(4) 0.032(3) 0.032(4) 0.006(3) 0.006(3) -0.001(3)
C32A 0.025(3) 0.023(3) 0.017(3) 0.009(2) -0.001(2) -0.001(2)
C32B 0.044(4) 0.032(3) 0.032(4) 0.006(3) 0.006(3) -0.001(3)
C33A 0.025(3) 0.023(3) 0.017(3) 0.009(2) -0.001(2) -0.001(2)
C33B 0.044(4) 0.032(3) 0.032(4) 0.006(3) 0.006(3) -0.001(3)
C34A 0.025(3) 0.023(3) 0.017(3) 0.009(2) -0.001(2) -0.001(2)
C34B 0.044(4) 0.032(3) 0.032(4) 0.006(3) 0.006(3) -0.001(3)

loop_
_atom_type_symbol
_atom_type_description
_atom_type_scat_dispersion_real
_atom_type_scat_dispersion_imag
_atom_type_scat_source
C C 0.0033 0.0016 'International Tables Vol C Tables 4.2.6.8 and 6.1.1.4'
H H 0.0000 0.0000 'International Tables Vol C Tables 4.2.6.8 and 6.1.1.4'
K K 0.2009 0.2494 'International Tables Vol C Tables 4.2.6.8 and 6.1.1.4'
N N 0.0061 0.0033 'International Tables Vol C Tables 4.2.6.8 and 6.1.1.4'
O O 0.0106 0.0060 'International Tables Vol C Tables 4.2.6.8 and 6.1.1.4'
Re Re -1.0185 7.2310 'International Tables Vol C Tables 4.2.6.8 and 6.1.1.4'

loop_
_geom_angle_atom_site_label_1
_geom_angle_atom_site_label_2
_geom_angle_atom_site_label_3
_geom_angle
_geom_angle_site_symmetry_1
_geom_angle_site_symmetry_3
C3 Re1 C1 92.57(19) . .
C3 Re1 C2 92.49(19) . .
C1 Re1 C2 88.60(18) . .
C3 Re1 N2 97.25(18) . .
C1 Re1 N2 168.20(16) . .
C2 Re1 N2 97.46(16) . .
C3 Re1 N1 94.07(16) . .
C1 Re1 N1 97.90(15) . .
C2 Re1 N1 170.54(16) . .
N2 Re1 N1 74.96(13) . .
C3 Re1 Re2 172.85(14) . .
C1 Re1 Re2 82.06(13) . .
C2 Re1 Re2 82.70(14) . .
N2 Re1 Re2 88.64(9) . .
N1 Re1 Re2 91.36(9) . .
C16 Re2 C15 91.03(18) . .
C16 Re2 C14 92.71(19) . .
C15 Re2 C14 86.82(18) . .
C16 Re2 N4 97.07(17) . .
C15 Re2 N4 98.70(16) . .
C14 Re2 N4 168.65(16) . .
C16 Re2 N3 95.89(16) . .
C15 Re2 N3 171.27(16) . .
C14 Re2 N3 98.13(16) . .
N4 Re2 N3 75.20(13) . .
C16 Re2 Re1 174.99(14) . .
C15 Re2 Re1 86.27(13) . .
C14 Re2 Re1 82.94(14) . .
N4 Re2 Re1 87.51(9) . .
N3 Re2 Re1 87.21(9) . .
O8 K1 O4 70.69(12) . .
O8 K1 O7 165.41(11) . 3_455
O4 K1 O7 117.73(11) . 3_455
O8 K1 O7 77.72(11) . .
O4 K1 O7 144.58(11) . .
O7 K1 O7 96.65(9) 3_455 .
O8 K1 O1 93.64(12) . .
O4 K1 O1 66.61(9) . .
O7 K1 O1 80.13(10) 3_455 .
O7 K1 O1 132.36(9) . .
O8 K1 O2 84.18(11) . 3
O4 K1 O2 70.56(10) . 3
O7 K1 O2 109.56(10) 3_455 3
O7 K1 O2 91.02(9) . 3
O1 K1 O2 135.18(10) . 3
O8 K1 O5 91.68(10) . 1_455
O4 K1 O5 127.26(10) . 1_455
O7 K1 O5 73.74(9) 3_455 1_455
O7 K1 O5 68.06(9) . 1_455
O1 K1 O5 65.45(9) . 1_455
O2 K1 O5 159.06(10) 3 1_455
O8 K1 C30A 167.5(3) . 3_455
O4 K1 C30A 96.8(3) . 3_455
O7 K1 C30A 24.4(4) 3_455 3_455
O7 K1 C30A 114.2(3) . 3_455
O1 K1 C30A 81.0(3) . 3_455
O2 K1 C30A 91.6(3) 3 3_455
O5 K1 C30A 96.3(4) 1_455 3_455
O8 K1 C34B 22.4(2) . .
O4 K1 C34B 65.1(2) . .
O7 K1 C34B 170.2(2) 3_455 .
O7 K1 C34B 79.6(2) . .
O1 K1 C34B 109.1(2) . .
O2 K1 C34B 61.8(2) 3 .
O5 K1 C34B 112.6(2) 1_455 .
C30A K1 C34B 151.1(4) 3_455 .
O8 K1 C27 72.50(14) . .
O4 K1 C27 126.72(12) . .
O7 K1 C27 107.30(12) 3_455 .
O7 K1 C27 22.77(10) . .
O1 K1 C27 152.33(11) . .
O2 K1 C27 68.60(11) 3 .
O5 K1 C27 90.56(11) 1_455 .
C30A K1 C27 116.9(3) 3_455 .
C34B K1 C27 66.1(2) . .
O8 K1 K1 123.45(10) . 3_455
O4 K1 K1 165.35(10) . 3_455
O7 K1 K1 49.53(7) 3_455 3_455
O7 K1 K1 47.13(7) . 3_455
O1 K1 K1 112.93(7) . 3_455
O2 K1 K1 105.11(8) 3 3_455
O5 K1 K1 60.48(7) 1_455 3_455
C30A K1 K1 69.1(3) 3_455 3_455
C34B K1 K1 126.1(2) . 3_455
C27 K1 K1 60.87(10) . 3_455
C1 O1 K1 129.3(3) . .
C2 O2 K1 154.5(3) . 3
C14 O4 K1 139.8(3) . .
C15 O5 K1 149.7(3) . 1_655
C30A O7 C27 107.0(8) . .
C30A O7 C30B 20.6(10) . .
C27 O7 C30B 107.9(8) . .
C30A O7 K1 101.3(7) . 3_455
C27 O7 K1 120.3(3) . 3_455
C30B O7 K1 115.9(8) . 3_455
C30A O7 K1 138.3(7) . .
C27 O7 K1 105.8(3) . .
C30B O7 K1 122.1(7) . .
K1 O7 K1 83.35(9) 3_455 .
C31A O8 C34A 112.3(7) . .
C31A O8 C34B 117.5(7) . .
C34A O8 C34B 21.9(6) . .
C31A O8 C31B 26.4(5) . .
C34A O8 C31B 87.5(7) . .
C34B O8 C31B 97.6(7) . .
C31A O8 K1 124.6(5) . .
C34A O8 K1 123.0(5) . .
C34B O8 K1 115.1(5) . .
C31B O8 K1 147.3(5) . .
C13 N1 C9 117.2(3) . .
C13 N1 Re1 125.6(3) . .
C9 N1 Re1 116.9(3) . .
C4 N2 C8 117.4(4) . .
C4 N2 Re1 125.1(3) . .
C8 N2 Re1 117.5(3) . .
C17 N3 C21 117.4(4) . .
C17 N3 Re2 125.3(3) . .
C21 N3 Re2 117.2(3) . .
C26 N4 C22 117.7(4) . .
C26 N4 Re2 125.0(3) . .
C22 N4 Re2 117.1(3) . .
O1 C1 Re1 179.3(4) . .
O2 C2 Re1 178.2(4) . .
O3 C3 Re1 176.8(4) . .
N2 C4 C5 123.8(4) . .
N2 C4 H4 118.1 . .
C5 C4 H4 118.1 . .
C4 C5 C6 118.9(4) . .
C4 C5 H5 120.5 . .
C6 C5 H5 120.5 . .
C7 C6 C5 118.9(4) . .
C7 C6 H6 120.6 . .
C5 C6 H6 120.6 . .
C6 C7 C8 120.5(4) . .
C6 C7 H7 119.8 . .
C8 C7 H7 119.8 . .
N2 C8 C7 120.5(4) . .
N2 C8 C9 115.1(4) . .
C7 C8 C9 124.4(4) . .
N1 C9 C10 120.5(4) . .
N1 C9 C8 115.0(4) . .
C10 C9 C8 124.5(4) . .
C11 C10 C9 120.8(4) . .
C11 C10 H10 119.6 . .
C9 C10 H10 119.6 . .
C10 C11 C12 118.6(4) . .
C10 C11 H11 120.7 . .
C12 C11 H11 120.7 . .
C13 C12 C11 119.3(4) . .
C13 C12 H12 120.4 . .
C11 C12 H12 120.4 . .
N1 C13 C12 123.6(4) . .
N1 C13 H13 118.2 . .
C12 C13 H13 118.2 . .
O4 C14 Re2 177.7(4) . .
O5 C15 Re2 177.4(4) . .
O6 C16 Re2 175.2(4) . .
C18 C17 N3 123.4(4) . .
C18 C17 H17 118.3 . .
N3 C17 H17 118.3 . .
C17 C18 C19 119.2(4) . .
C17 C18 H18 120.4 . .
C19 C18 H18 120.4 . .
C20 C19 C18 119.1(4) . .
C20 C19 H19 120.4 . .
C18 C19 H19 120.4 . .
C19 C20 C21 120.1(4) . .
C19 C20 H20 119.9 . .
C21 C20 H20 119.9 . .
N3 C21 C20 120.7(4) . .
N3 C21 C22 115.1(4) . .
C20 C21 C22 124.2(4) . .
N4 C22 C23 120.1(4) . .
N4 C22 C21 115.3(4) . .
C23 C22 C21 124.6(4) . .
C24 C23 C22 120.4(4) . .
C24 C23 H23 119.8 . .
C22 C23 H23 119.8 . .
C23 C24 C25 119.2(4) . .
C23 C24 H24 120.4 . .
C25 C24 H24 120.4 . .
C26 C25 C24 118.7(4) . .
C26 C25 H25 120.7 . .
C24 C25 H25 120.7 . .
C25 C26 N4 123.8(4) . .
C25 C26 H26 118.1 . .
N4 C26 H26 118.1 . .
C28A C27 O7 114.5(7) . .
C28A C27 C28B 16.3(9) . .
O7 C27 C28B 102.2(6) . .
C28A C27 K1 159.5(6) . .
O7 C27 K1 51.4(2) . .
C28B C27 K1 143.2(6) . .
C28A C27 H27A 113.4 . .
O7 C27 H27A 111.3 . .
C28B C27 H27A 111.3 . .
K1 C27 H27A 67.1 . .
C28A C27 H27B 96.1 . .
O7 C27 H27B 111.3 . .
C28B C27 H27B 111.3 . .
K1 C27 H27B 103.0 . .
H27A C27 H27B 109.2 . .
C27 C28A C29A 99.0(11) . .
C27 C28A H28A 112.0 . .
C29A C28A H28A 112.0 . .
C27 C28A H28B 112.0 . .
C29A C28A H28B 112.0 . .
H28A C28A H28B 109.6 . .
C29B C28B C27 112.3(16) . .
C29B C28B H28C 109.1 . .
C27 C28B H28C 109.1 . .
C29B C28B H28D 109.1 . .
C27 C28B H28D 109.1 . .
H28C C28B H28D 107.9 . .
C30A C29A C28A 90.5(12) . .
C30A C29A H29A 113.6 . .
C28A C29A H29A 113.6 . .
C30A C29A H29B 113.6 . .
C28A C29A H29B 113.6 . .
H29A C29A H29B 110.8 . .
C28B C29B C30B 110.3(17) . .
C28B C29B H29C 109.6 . .
C30B C29B H29C 109.6 . .
C28B C29B H29D 109.6 . .
C30B C29B H29D 109.6 . .
H29C C29B H29D 108.1 . .
O7 C30A C29A 107.8(16) . .
O7 C30A K1 54.3(6) . 3_455
C29A C30A K1 149.7(12) . 3_455
O7 C30A H30A 110.1 . .
C29A C30A H30A 110.1 . .
K1 C30A H30A 63.6 3_455 .
O7 C30A H30B 110.1 . .
C29A C30A H30B 110.1 . .
K1 C30A H30B 99.6 3_455 .
H30A C30A H30B 108.5 . .
O7 C30B C29B 96.9(12) . .
O7 C30B H30C 112.4 . .
C29B C30B H30C 112.4 . .
O7 C30B H30D 112.4 . .
C29B C30B H30D 112.4 . .
H30C C30B H30D 109.9 . .
O8 C31A C32A 105.6(7) . .
O8 C31A H31A 110.6 . .
C32A C31A H31A 110.6 . .
O8 C31A H31B 110.6 . .
C32A C31A H31B 110.6 . .
H31A C31A H31B 108.8 . .
C32B C31B O8 103.1(9) . .
C32B C31B H31C 111.1 . .
O8 C31B H31C 111.1 . .
C32B C31B H31D 111.1 . .
O8 C31B H31D 111.1 . .
H31C C31B H31D 109.1 . .
C33A C32A C31A 104.1(8) . .
C33A C32A H32A 110.9 . .
C31A C32A H32A 110.9 . .
C33A C32A H32B 110.9 . .
C31A C32A H32B 110.9 . .
H32A C32A H32B 109.0 . .
C33B C32B C31B 105.0(10) . .
C33B C32B H32C 110.8 . .
C31B C32B H32C 110.8 . .
C33B C32B H32D 110.8 . .
C31B C32B H32D 110.8 . .
H32C C32B H32D 108.8 . .
C34A C33A C32A 102.2(8) . .
C34A C33A H33A 111.3 . .
C32A C33A H33A 111.3 . .
C34A C33A H33B 111.3 . .
C32A C33A H33B 111.3 . .
H33A C33A H33B 109.2 . .
C32B C33B C34B 107.4(11) . .
C32B C33B H33C 110.2 . .
C34B C33B H33C 110.2 . .
C32B C33B H33D 110.2 . .
C34B C33B H33D 110.2 . .
H33C C33B H33D 108.5 . .
O8 C34A C33A 104.4(9) . .
O8 C34A H34A 110.9 . .
C33A C34A H34A 110.9 . .
O8 C34A H34B 110.9 . .
C33A C34A H34B 110.9 . .
H34A C34A H34B 108.9 . .
C33B C34B O8 105.6(10) . .
C33B C34B K1 132.4(8) . .
O8 C34B K1 42.5(4) . .
C33B C34B H34C 110.6 . .
O8 C34B H34C 110.6 . .
K1 C34B H34C 113.8 . .
C33B C34B H34D 110.6 . .
O8 C34B H34D 110.6 . .
K1 C34B H34D 69.9 . .
H34C C34B H34D 108.7 . .

loop_
_geom_bond_atom_site_label_1
_geom_bond_atom_site_label_2
_geom_bond_distance
_geom_bond_site_symmetry_2
Re1 C3 1.895(5) .
Re1 C1 1.906(5) .
Re1 C2 1.911(5) .
Re1 N2 2.131(4) .
Re1 N1 2.136(3) .
Re1 Re2 3.1348(3) .
Re2 C16 1.900(5) .
Re2 C15 1.901(4) .
Re2 C14 1.907(5) .
Re2 N4 2.129(3) .
Re2 N3 2.131(3) .
K1 O8 2.622(4) .
K1 O4 2.758(3) .
K1 O7 2.771(3) 3_455
K1 O7 2.876(3) .
K1 O1 2.912(3) .
K1 O2 2.924(3) 3
K1 O5 2.932(3) 1_455
K1 C30A 3.346(17) 3_455
K1 C34B 3.515(13) .
K1 C27 3.539(6) .
K1 K1 3.7553(19) 3_455
O1 C1 1.159(5) .
O2 C2 1.161(5) .
O2 K1 2.924(3) 3
O3 C3 1.161(6) .
O4 C14 1.155(5) .
O5 C15 1.172(5) .
O5 K1 2.932(3) 1_655
O6 C16 1.159(6) .
O7 C30A 1.41(2) .
O7 C27 1.424(6) .
O7 C30B 1.471(19) .
O7 K1 2.771(3) 3_455
O8 C31A 1.342(10) .
O8 C34A 1.391(13) .
O8 C34B 1.479(14) .
O8 C31B 1.549(13) .
N1 C13 1.360(5) .
N1 C9 1.385(5) .
N2 C4 1.357(6) .
N2 C8 1.379(5) .
N3 C17 1.363(5) .
N3 C21 1.377(5) .
N4 C26 1.362(5) .
N4 C22 1.378(5) .
C4 C5 1.362(7) .
C4 H4 0.9500 .
C5 C6 1.397(7) .
C5 H5 0.9500 .
C6 C7 1.365(6) .
C6 H6 0.9500 .
C7 C8 1.402(6) .
C7 H7 0.9500 .
C8 C9 1.425(6) .
C9 C10 1.405(6) .
C10 C11 1.362(6) .
C10 H10 0.9500 .
C11 C12 1.397(6) .
C11 H11 0.9500 .
C12 C13 1.367(6) .
C12 H12 0.9500 .
C13 H13 0.9500 .
C17 C18 1.363(6) .
C17 H17 0.9500 .
C18 C19 1.396(7) .
C18 H18 0.9500 .
C19 C20 1.361(6) .
C19 H19 0.9500 .
C20 C21 1.410(6) .
C20 H20 0.9500 .
C21 C22 1.427(6) .
C22 C23 1.409(6) .
C23 C24 1.357(7) .
C23 H23 0.9500 .
C24 C25 1.407(7) .
C24 H24 0.9500 .
C25 C26 1.352(6) .
C25 H25 0.9500 .
C26 H26 0.9500 .
C27 C28A 1.338(16) .
C27 C28B 1.574(14) .
C27 H27A 0.9900 .
C27 H27B 0.9900 .
C28A C29A 1.792(19) .
C28A H28A 0.9900 .
C28A H28B 0.9900 .
C28B C29B 1.10(2) .
C28B H28C 0.9900 .
C28B H28D 0.9900 .
C29A C30A 1.58(3) .
C29A H29A 0.9900 .
C29A H29B 0.9900 .
C29B C30B 1.63(3) .
C29B H29C 0.9900 .
C29B H29D 0.9900 .
C30A K1 3.346(17) 3_455
C30A H30A 0.9900 .
C30A H30B 0.9900 .
C30B H30C 0.9900 .
C30B H30D 0.9900 .
C31A C32A 1.547(10) .
C31A H31A 0.9900 .
C31A H31B 0.9900 .
C31B C32B 1.501(18) .
C31B H31C 0.9900 .
C31B H31D 0.9900 .
C32A C33A 1.523(13) .
C32A H32A 0.9900 .
C32A H32B 0.9900 .
C32B C33B 1.450(18) .
C32B H32C 0.9900 .
C32B H32D 0.9900 .
C33A C34A 1.501(13) .
C33A H33A 0.9900 .
C33A H33B 0.9900 .
C33B C34B 1.468(17) .
C33B H33C 0.9900 .
C33B H33D 0.9900 .
C34A H34A 0.9900 .
C34A H34B 0.9900 .
C34B H34C 0.9900 .
C34B H34D 0.9900 .
